data_7034460
loop_
_publ_author_name
'Dhuri, Sunder N.'
'Lee, Yong-Min'
'Seo, Mi Sook'
'Cho, Jaeheung'
'Narulkar, Dattaprasad D.'
'Fukuzumi, Shunichi'
'Nam, Wonwoo'

_publ_section_title
;
 Mechanistic insights into the reactions of hydride transfer versus
 hydrogen atom transfer by a trans-dioxoruthenium(vi) complex.
;
_journal_issue 16
_journal_name_full 'Dalton transactions (Cambridge, England : 2003)'
_journal_page_first 7634
_journal_page_last 7642
_journal_paper_doi 10.1039/c5dt00809c
_journal_volume 44
_journal_year 2015
_chemical_formula_moiety 'C14 N4 O2 Ru, Cl2 O8'
_chemical_formula_sum 'C14 Cl2 N4 O10 Ru'
_chemical_formula_weight 556.15
_chemical_name_common 'TMC dioxoruthenium(VI) perchlorate'
_chemical_name_systematic
; 
 ? 
;
_space_group_IT_number 14
_symmetry_cell_setting monoclinic
_symmetry_space_group_name_Hall '-P 2ybc'
_symmetry_space_group_name_H-M 'P 1 21/c 1'
_atom_sites_solution_hydrogens none
_atom_sites_solution_primary direct
_atom_sites_solution_secondary difmap
_audit_creation_method SHELXL-97
_audit_update_record
;
2015-02-14 deposited with the CCDC.
2015-03-18 downloaded from the CCDC.
;
_cell_angle_alpha 90.00
_cell_angle_beta 94.132(2)
_cell_angle_gamma 90.00
_cell_formula_units_Z 2
_cell_length_a 6.3282(6)
_cell_length_b 16.9820(17)
_cell_length_c 10.1870(10)
_cell_measurement_reflns_used 2590
_cell_measurement_temperature 170(2)
_cell_measurement_theta_max 27.42
_cell_measurement_theta_min 2.34
_cell_volume 1091.91(18)
_computing_cell_refinement 'Bruker SMART'
_computing_data_collection 'Bruker SMART'
_computing_data_reduction 'Bruker SAINT'
_computing_molecular_graphics 'Bruker SHELXTL'
_computing_publication_material 'Bruker SHELXTL'
_computing_structure_refinement 'SHELXL-97 (Sheldrick, 1997)'
_computing_structure_solution 'SHELXS-97 (Sheldrick, 1990)'
_diffrn_ambient_temperature 170(2)
_diffrn_measured_fraction_theta_full 1.000
_diffrn_measured_fraction_theta_max 1.000
_diffrn_measurement_device_type 'CCD area detector'
_diffrn_measurement_method 'phi and omega scans'
_diffrn_radiation_monochromator graphite
_diffrn_radiation_source 'fine-focus sealed tube'
_diffrn_radiation_type MoK\a
_diffrn_radiation_wavelength 0.71073
_diffrn_reflns_av_R_equivalents 0.0320
_diffrn_reflns_av_sigmaI/netI 0.0394
_diffrn_reflns_limit_h_max 7
_diffrn_reflns_limit_h_min -7
_diffrn_reflns_limit_k_max 20
_diffrn_reflns_limit_k_min -20
_diffrn_reflns_limit_l_max 12
_diffrn_reflns_limit_l_min -6
_diffrn_reflns_number 6032
_diffrn_reflns_theta_full 25.98
_diffrn_reflns_theta_max 25.98
_diffrn_reflns_theta_min 2.34
_exptl_absorpt_coefficient_mu 1.018
_exptl_absorpt_correction_type none
_exptl_crystal_colour Yellow
_exptl_crystal_density_diffrn 1.692
_exptl_crystal_density_method 'not measured'
_exptl_crystal_description Block
_exptl_crystal_F_000 540
_exptl_crystal_size_max 0.4
_exptl_crystal_size_mid 0.2
_exptl_crystal_size_min 0.1
_refine_diff_density_max 1.554
_refine_diff_density_min -0.527
_refine_diff_density_rms 0.138
_refine_ls_extinction_coef 0.0041(16)
_refine_ls_extinction_expression Fc^*^=kFc[1+0.001xFc^2^\l^3^/sin(2\q)]^-1/4^
_refine_ls_extinction_method SHELXL
_refine_ls_goodness_of_fit_ref 1.100
_refine_ls_hydrogen_treatment none
_refine_ls_matrix_type full
_refine_ls_number_parameters 179
_refine_ls_number_reflns 2150
_refine_ls_number_restraints 0
_refine_ls_restrained_S_all 1.100
_refine_ls_R_factor_all 0.0650
_refine_ls_R_factor_gt 0.0543
_refine_ls_shift/su_max 0.001
_refine_ls_shift/su_mean 0.000
_refine_ls_structure_factor_coef Fsqd
_refine_ls_weighting_details 'calc w=1/[\s^2^(Fo^2^)+(0.0884P)^2^+2.1463P] where P=(Fo^2^+2Fc^2^)/3'
_refine_ls_weighting_scheme calc
_refine_ls_wR_factor_gt 0.1534
_refine_ls_wR_factor_ref 0.1574
_reflns_number_gt 1679
_reflns_number_total 2150
_reflns_threshold_expression >2sigma(I)
_cod_data_source_file c5dt00809c2.cif
_cod_data_source_block (TMC)Ru(VI)(ClO4)2
_cod_depositor_comments
;
The following automatic conversions were performed:

'_symmetry_cell_setting' value 'Monoclinic' changed to 'monoclinic'
according to
/usr/data/users/saulius/crontab/automatic-downloads/rss-feeds/RSC/lib/dictionaries/cif_core.dic
dictionary named 'cif_core.dic' version 2.4.2 from 2011-04-26.

Automatic conversion script
Id: cif_fix_values 3105 2015-03-04 15:46:00Z robertas 

 Adding full bibliography for 7034460.cif.
;
_cod_original_sg_symbol_H-M P2(1)/c
_cod_database_code 7034460

loop_
_symmetry_equiv_pos_as_xyz
'x, y, z'
'-x, y+1/2, -z+1/2'
'-x, -y, -z'
'x, -y-1/2, z-1/2'

loop_
_atom_site_label
_atom_site_type_symbol
_atom_site_fract_x
_atom_site_fract_y
_atom_site_fract_z
_atom_site_U_iso_or_equiv
_atom_site_adp_type
_atom_site_occupancy
_atom_site_symmetry_multiplicity
_atom_site_calc_flag
_atom_site_refinement_flags
Ru1 Ru 0.5000 0.5000 0.5000 0.0296(3) Uani 1 2 d S
Cl1 Cl 0.0835(3) 0.34085(9) 0.03549(16) 0.0441(4) Uani 1 1 d .
O1 O 0.7613(7) 0.5143(2) 0.5502(4) 0.0409(10) Uani 1 1 d .
N1 N 0.5761(8) 0.3885(2) 0.4155(5) 0.0365(11) Uani 1 1 d .
N2 N 0.5581(7) 0.5447(3) 0.3090(4) 0.0349(11) Uani 1 1 d .
C5 C 0.6559(19) 0.4053(5) 0.2868(9) 0.092(3) Uani 1 1 d .
C4 C 0.7207(16) 0.3497(6) 0.5096(11) 0.097(3) Uani 1 1 d .
C1 C 0.3793(15) 0.3374(5) 0.3830(10) 0.080(3) Uani 1 1 d .
C3 C 0.648(3) 0.3365(10) 0.6397(19) 0.047(4) Uani 0.50 1 d P
C3* C 0.553(4) 0.3131(10) 0.637(2) 0.064(6) Uani 0.50 1 d P
C6* C 0.712(3) 0.4949(8) 0.2630(15) 0.052(4) Uani 0.50 1 d P
C6 C 0.573(2) 0.4707(8) 0.2209(11) 0.039(3) Uani 0.50 1 d P
O2 O 0.3034(7) 0.3538(4) 0.0140(5) 0.0676(14) Uani 1 1 d .
O3 O 0.0676(9) 0.2787(3) 0.1253(5) 0.0743(16) Uani 1 1 d .
O4 O -0.0171(11) 0.3204(4) -0.0855(6) 0.097(2) Uani 1 1 d .
O5 O 0.0149(12) 0.4097(4) 0.0921(9) 0.123(3) Uani 1 1 d .
C2 C 0.7739(18) 0.5849(7) 0.3058(12) 0.041(3) Uani 0.50 1 d P
C2* C 0.623(3) 0.6310(8) 0.3168(15) 0.056(4) Uani 0.50 1 d P
C7 C 0.3829(17) 0.5941(7) 0.2640(11) 0.034(2) Uani 0.50 1 d P
C7* C 0.348(2) 0.5432(10) 0.2059(13) 0.057(4) Uani 0.50 1 d P

loop_
_atom_site_aniso_label
_atom_site_aniso_U_11
_atom_site_aniso_U_22
_atom_site_aniso_U_33
_atom_site_aniso_U_23
_atom_site_aniso_U_13
_atom_site_aniso_U_12
Ru1 0.0425(4) 0.0237(4) 0.0236(4) -0.0013(2) 0.0089(2) -0.0058(3)
Cl1 0.0464(8) 0.0422(8) 0.0440(8) 0.0026(7) 0.0047(7) -0.0031(7)
O1 0.050(3) 0.041(2) 0.034(2) -0.0041(17) 0.0110(19) -0.0096(18)
N1 0.048(3) 0.027(2) 0.034(3) -0.006(2) 0.002(2) 0.001(2)
N2 0.043(3) 0.036(3) 0.027(2) 0.004(2) 0.009(2) -0.005(2)
C5 0.170(10) 0.045(4) 0.070(6) -0.010(4) 0.060(6) 0.006(5)
C4 0.098(7) 0.085(6) 0.103(8) -0.028(6) -0.032(6) 0.054(6)
C1 0.090(6) 0.047(4) 0.105(7) -0.030(5) 0.022(5) -0.022(4)
C3 0.061(11) 0.035(9) 0.045(8) 0.014(7) 0.011(8) 0.007(7)
C3* 0.104(17) 0.026(8) 0.067(11) 0.025(8) 0.049(13) 0.011(9)
C6* 0.063(9) 0.051(8) 0.045(8) 0.018(7) 0.027(7) 0.017(7)
C6 0.046(7) 0.049(7) 0.021(6) -0.003(5) 0.001(5) 0.000(6)
O2 0.042(3) 0.103(4) 0.058(3) -0.005(3) 0.006(2) -0.017(3)
O3 0.081(4) 0.078(4) 0.062(3) 0.029(3) -0.012(3) -0.025(3)
O4 0.096(4) 0.123(5) 0.066(4) 0.030(4) -0.036(3) -0.048(4)
O5 0.123(6) 0.070(4) 0.186(9) -0.007(5) 0.080(6) 0.024(4)
C2 0.037(6) 0.051(7) 0.036(6) 0.015(5) 0.003(5) -0.016(6)
C2* 0.077(10) 0.039(7) 0.056(8) 0.010(6) 0.032(8) -0.008(7)
C7 0.032(6) 0.039(6) 0.029(6) 0.012(5) -0.006(5) 0.010(5)
C7* 0.053(9) 0.077(11) 0.038(8) 0.005(8) -0.019(6) 0.001(8)

loop_
_atom_type_symbol
_atom_type_description
_atom_type_scat_dispersion_real
_atom_type_scat_dispersion_imag
_atom_type_scat_source
C C 0.0033 0.0016 'International Tables Vol C Tables 4.2.6.8 and 6.1.1.4'
N N 0.0061 0.0033 'International Tables Vol C Tables 4.2.6.8 and 6.1.1.4'
O O 0.0106 0.0060 'International Tables Vol C Tables 4.2.6.8 and 6.1.1.4'
Cl Cl 0.1484 0.1585 'International Tables Vol C Tables 4.2.6.8 and 6.1.1.4'
Ru Ru -1.2594 0.8363 'International Tables Vol C Tables 4.2.6.8 and 6.1.1.4'

loop_
_geom_angle_atom_site_label_1
_geom_angle_atom_site_label_2
_geom_angle_atom_site_label_3
_geom_angle
_geom_angle_site_symmetry_1
_geom_angle_site_symmetry_3
O1 Ru1 O1 180.0 . 3_666
O1 Ru1 N2 90.23(19) . 3_666
O1 Ru1 N2 89.77(19) 3_666 3_666
O1 Ru1 N2 89.77(19) . .
O1 Ru1 N2 90.23(19) 3_666 .
N2 Ru1 N2 179.997(1) 3_666 .
O1 Ru1 N1 90.31(18) . .
O1 Ru1 N1 89.69(18) 3_666 .
N2 Ru1 N1 96.28(18) 3_666 .
N2 Ru1 N1 83.73(18) . .
O1 Ru1 N1 89.69(18) . 3_666
O1 Ru1 N1 90.31(18) 3_666 3_666
N2 Ru1 N1 83.72(18) 3_666 3_666
N2 Ru1 N1 96.27(18) . 3_666
N1 Ru1 N1 180.000(1) . 3_666
O5 Cl1 O4 116.3(5) . .
O5 Cl1 O3 108.9(4) . .
O4 Cl1 O3 109.9(4) . .
O5 Cl1 O2 105.6(4) . .
O4 Cl1 O2 106.8(4) . .
O3 Cl1 O2 109.2(3) . .
C4 N1 C5 116.3(7) . .
C4 N1 C1 110.7(7) . .
C5 N1 C1 104.1(7) . .
C4 N1 Ru1 106.7(4) . .
C5 N1 Ru1 106.7(4) . .
C1 N1 Ru1 112.5(4) . .
C6* N2 C7 141.9(9) . .
C6* N2 C2* 114.0(9) . .
C7 N2 C2* 69.8(8) . .
C6* N2 C2 67.4(9) . .
C7 N2 C2 113.7(7) . .
C2* N2 C2 48.1(7) . .
C6* N2 C6 40.8(8) . .
C7 N2 C6 111.4(8) . .
C2* N2 C6 141.4(8) . .
C2 N2 C6 104.9(8) . .
C6* N2 C7* 109.3(10) . .
C7 N2 C7* 39.8(7) . .
C2* N2 C7* 104.7(9) . .
C2 N2 C7* 132.9(8) . .
C6 N2 C7* 72.3(8) . .
C6* N2 Ru1 105.0(6) . .
C7 N2 Ru1 108.5(5) . .
C2* N2 Ru1 110.9(6) . .
C2 N2 Ru1 112.9(5) . .
C6 N2 Ru1 105.1(5) . .
C7* N2 Ru1 113.1(6) . .
C6 C5 N1 116.6(8) . .
C6 C5 C6* 40.2(8) . .
N1 C5 C6* 114.8(7) . .
N1 C4 C3 116.8(10) . .
N1 C4 C3* 104.7(10) . .
C3 C4 C3* 21.2(11) . .
C3* C3 C4 112(3) . .
C3* C3 C7 107(3) . 3_666
C4 C3 C7 121.4(12) . 3_666
C3* C3 C2* 53(2) . 3_666
C4 C3 C2* 121.6(12) . 3_666
C7 C3 C2* 58.1(8) 3_666 3_666
C3 C3* C2* 105(3) . 3_666
C3 C3* C4 47(2) . .
C2* C3* C4 117.8(11) 3_666 .
C3 C3* C7 51(2) . 3_666
C2* C3* C7 57.7(9) 3_666 3_666
C4 C3* C7 88.9(9) . 3_666
C6 C6* N2 77.5(12) . .
C6 C6* C5 59.3(12) . .
N2 C6* C5 111.0(10) . .
C6 C6* C2 131.4(14) . .
N2 C6* C2 60.1(7) . .
C5 C6* C2 155.7(12) . .
C6* C6 C5 80.5(13) . .
C6* C6 N2 61.7(9) . .
C5 C6 N2 114.0(9) . .
C6* C6 C7* 113.1(13) . .
C5 C6 C7* 145.5(11) . .
N2 C6 C7* 55.9(7) . .
C2* C2 N2 65.6(8) . .
C2* C2 C6* 116.4(12) . .
N2 C2 C6* 52.5(7) . .
C2 C2* N2 66.2(8) . .
C2 C2* C3* 167.7(17) . 3_666
N2 C2* C3* 113.8(11) . 3_666
C2 C2* C7 114.5(12) . .
N2 C2* C7 52.8(6) . .
C3* C2* C7 71.1(12) 3_666 .
C2 C2* C3 157.1(12) . 3_666
N2 C2* C3 92.7(9) . 3_666
C3* C2* C3 21.6(8) 3_666 3_666
C7 C2* C3 51.1(8) . 3_666
C7* C7 N2 80.1(10) . .
C7* C7 C3 159.7(15) . 3_666
N2 C7 C3 111.7(10) . 3_666
C7* C7 C2* 128.6(13) . .
N2 C7 C2* 57.4(6) . .
C3 C7 C2* 70.7(10) 3_666 .
C7* C7 C3* 178.2(13) . 3_666
N2 C7 C3* 100.6(10) . 3_666
C3 C7 C3* 21.2(8) 3_666 3_666
C2* C7 C3* 51.1(9) . 3_666
C7 C7* N2 60.1(8) . .
C7 C7* C6 111.1(12) . .
N2 C7* C6 51.8(6) . .

loop_
_geom_bond_atom_site_label_1
_geom_bond_atom_site_label_2
_geom_bond_distance
_geom_bond_site_symmetry_2
Ru1 O1 1.713(4) .
Ru1 O1 1.713(4) 3_666
Ru1 N2 2.145(4) 3_666
Ru1 N2 2.145(4) .
Ru1 N1 2.149(4) .
Ru1 N1 2.149(4) 3_666
Cl1 O5 1.387(6) .
Cl1 O4 1.390(6) .
Cl1 O3 1.405(5) .
Cl1 O2 1.441(5) .
N1 C4 1.436(10) .
N1 C5 1.467(10) .
N1 C1 1.534(9) .
N2 C6* 1.399(13) .
N2 C7 1.438(11) .
N2 C2* 1.522(13) .
N2 C2 1.529(12) .
N2 C6 1.551(13) .
N2 C7* 1.635(14) .
C5 C6 1.382(16) .
C5 C6* 1.585(16) .
C4 C3 1.45(2) .
C4 C3* 1.84(2) .
C3 C3* 0.72(2) .
C3 C7 1.56(2) 3_666
C3 C2* 1.89(2) 3_666
C3* C2* 1.56(2) 3_666
C3* C7 1.90(2) 3_666
C6* C6 1.037(19) .
C6* C2 1.63(2) .
C6 C7* 1.88(2) .
C2 C2* 1.245(18) .
C2* C3* 1.56(2) 3_666
C2* C7 1.696(19) .
C2* C3 1.89(2) 3_666
C7 C7* 1.063(18) .
C7 C3 1.56(2) 3_666
C7 C3* 1.90(2) 3_666

loop_
_geom_torsion_atom_site_label_1
_geom_torsion_atom_site_label_2
_geom_torsion_atom_site_label_3
_geom_torsion_atom_site_label_4
_geom_torsion
_geom_torsion_site_symmetry_1
_geom_torsion_site_symmetry_4
O1 Ru1 N1 C4 43.9(6) . .
O1 Ru1 N1 C4 -136.1(6) 3_666 .
N2 Ru1 N1 C4 -46.4(6) 3_666 .
N2 Ru1 N1 C4 133.6(6) . .
N1 Ru1 N1 C4 124(35) 3_666 .
O1 Ru1 N1 C5 -81.1(6) . .
O1 Ru1 N1 C5 98.9(6) 3_666 .
N2 Ru1 N1 C5 -171.3(6) 3_666 .
N2 Ru1 N1 C5 8.7(6) . .
N1 Ru1 N1 C5 -1(36) 3_666 .
O1 Ru1 N1 C1 165.4(5) . .
O1 Ru1 N1 C1 -14.6(5) 3_666 .
N2 Ru1 N1 C1 75.2(5) 3_666 .
N2 Ru1 N1 C1 -104.8(5) . .
N1 Ru1 N1 C1 -114(35) 3_666 .
O1 Ru1 N2 C6* 59.1(8) . .
O1 Ru1 N2 C6* -120.9(8) 3_666 .
N2 Ru1 N2 C6* 148(3) 3_666 .
N1 Ru1 N2 C6* -31.2(8) . .
N1 Ru1 N2 C6* 148.8(8) 3_666 .
O1 Ru1 N2 C7 -139.3(6) . .
O1 Ru1 N2 C7 40.7(6) 3_666 .
N2 Ru1 N2 C7 -50(3) 3_666 .
N1 Ru1 N2 C7 130.4(6) . .
N1 Ru1 N2 C7 -49.6(6) 3_666 .
O1 Ru1 N2 C2* -64.4(7) . .
O1 Ru1 N2 C2* 115.6(7) 3_666 .
N2 Ru1 N2 C2* 25(3) 3_666 .
N1 Ru1 N2 C2* -154.8(7) . .
N1 Ru1 N2 C2* 25.2(7) 3_666 .
O1 Ru1 N2 C2 -12.3(6) . .
O1 Ru1 N2 C2 167.7(6) 3_666 .
N2 Ru1 N2 C2 77(3) 3_666 .
N1 Ru1 N2 C2 -102.7(6) . .
N1 Ru1 N2 C2 77.3(6) 3_666 .
O1 Ru1 N2 C6 101.4(6) . .
O1 Ru1 N2 C6 -78.6(6) 3_666 .
N2 Ru1 N2 C6 -170(3) 3_666 .
N1 Ru1 N2 C6 11.1(6) . .
N1 Ru1 N2 C6 -168.9(6) 3_666 .
O1 Ru1 N2 C7* 178.3(7) . .
O1 Ru1 N2 C7* -1.7(7) 3_666 .
N2 Ru1 N2 C7* -93(3) 3_666 .
N1 Ru1 N2 C7* 87.9(7) . .
N1 Ru1 N2 C7* -92.1(7) 3_666 .
C4 N1 C5 C6 -150.2(10) . .
C1 N1 C5 C6 87.8(11) . .
Ru1 N1 C5 C6 -31.3(12) . .
C4 N1 C5 C6* -105.4(11) . .
C1 N1 C5 C6* 132.6(10) . .
Ru1 N1 C5 C6* 13.5(12) . .
C5 N1 C4 C3 176.9(10) . .
C1 N1 C4 C3 -64.7(11) . .
Ru1 N1 C4 C3 58.0(11) . .
C5 N1 C4 C3* -164.5(9) . .
C1 N1 C4 C3* -46.1(9) . .
Ru1 N1 C4 C3* 76.6(8) . .
N1 C4 C3 C3* 59(3) . .
N1 C4 C3 C7 -69.8(17) . 3_666
C3* C4 C3 C7 -129(4) . 3_666
N1 C4 C3 C2* -0.3(18) . 3_666
C3* C4 C3 C2* -59(3) . 3_666
C4 C3 C3* C2* -114(2) . 3_666
C7 C3 C3* C2* 22(3) 3_666 3_666
C7 C3 C3* C4 136(3) 3_666 .
C2* C3 C3* C4 114(2) 3_666 .
C4 C3 C3* C7 -136(3) . 3_666
C2* C3 C3* C7 -22(3) 3_666 3_666
N1 C4 C3* C3 -128(3) . .
N1 C4 C3* C2* -42.6(19) . 3_666
C3 C4 C3* C2* 85(3) . 3_666
N1 C4 C3* C7 -94.8(10) . 3_666
C3 C4 C3* C7 33(3) . 3_666
C7 N2 C6* C6 -55.1(17) . .
C2* N2 C6* C6 -142.6(11) . .
C2 N2 C6* C6 -155.3(12) . .
C7* N2 C6* C6 -25.8(12) . .
Ru1 N2 C6* C6 95.8(10) . .
C7 N2 C6* C5 -105.0(13) . .
C2* N2 C6* C5 167.5(11) . .
C2 N2 C6* C5 154.9(14) . .
C6 N2 C6* C5 -49.8(11) . .
C7* N2 C6* C5 -75.6(12) . .
Ru1 N2 C6* C5 46.0(12) . .
C7 N2 C6* C2 100.1(14) . .
C2* N2 C6* C2 12.6(10) . .
C6 N2 C6* C2 155.3(12) . .
C7* N2 C6* C2 129.4(9) . .
Ru1 N2 C6* C2 -108.9(6) . .
N1 C5 C6* C6 -102.6(14) . .
C6 C5 C6* N2 60.2(12) . .
N1 C5 C6* N2 -42.4(16) . .
C6 C5 C6* C2 124(3) . .
N1 C5 C6* C2 21(4) . .
N2 C6* C6 C5 -124.0(8) . .
C2 C6* C6 C5 -152.9(16) . .
C5 C6* C6 N2 124.0(8) . .
C2 C6* C6 N2 -28.9(13) . .
N2 C6* C6 C7* 22.9(10) . .
C5 C6* C6 C7* 146.8(12) . .
C2 C6* C6 C7* -6(2) . .
N1 C5 C6 C6* 97.7(13) . .
N1 C5 C6 N2 44.6(15) . .
C6* C5 C6 N2 -53.1(10) . .
N1 C5 C6 C7* -20(2) . .
C6* C5 C6 C7* -117(2) . .
C7 N2 C6 C6* 147.0(11) . .
C2* N2 C6 C6* 62.9(17) . .
C2 N2 C6 C6* 23.6(12) . .
C7* N2 C6 C6* 154.4(12) . .
Ru1 N2 C6 C6* -95.7(10) . .
C6* N2 C6 C5 63.6(13) . .
C7 N2 C6 C5 -149.4(10) . .
C2* N2 C6 C5 126.4(15) . .
C2 N2 C6 C5 87.2(12) . .
C7* N2 C6 C5 -142.0(13) . .
Ru1 N2 C6 C5 -32.1(12) . .
C6* N2 C6 C7* -154.4(12) . .
C7 N2 C6 C7* -7.4(8) . .
C2* N2 C6 C7* -91.6(14) . .
C2 N2 C6 C7* -130.9(8) . .
Ru1 N2 C6 C7* 109.9(6) . .
C6* N2 C2 C2* 164.4(12) . .
C7 N2 C2 C2* 26.0(11) . .
C6 N2 C2 C2* 148.0(10) . .
C7* N2 C2 C2* 68.5(14) . .
Ru1 N2 C2 C2* -98.2(9) . .
C7 N2 C2 C6* -138.4(9) . .
C2* N2 C2 C6* -164.4(12) . .
C6 N2 C2 C6* -16.4(9) . .
C7* N2 C2 C6* -95.9(12) . .
Ru1 N2 C2 C6* 97.4(8) . .
C6 C6* C2 C2* 17(2) . .
N2 C6* C2 C2* -15.8(12) . .
C5 C6* C2 C2* -90(3) . .
C6 C6* C2 N2 33.0(15) . .
C5 C6* C2 N2 -74(3) . .
C6* C2 C2* N2 13.8(10) . .
N2 C2 C2* C3* 93(7) . 3_666
C6* C2 C2* C3* 107(7) . 3_666
N2 C2 C2* C7 -22.0(8) . .
C6* C2 C2* C7 -8.2(16) . .
N2 C2 C2* C3 24(4) . 3_666
C6* C2 C2* C3 38(4) . 3_666
C6* N2 C2* C2 -15.7(12) . .
C7 N2 C2* C2 -154.7(10) . .
C6 N2 C2* C2 -55.2(16) . .
C7* N2 C2* C2 -135.2(10) . .
Ru1 N2 C2* C2 102.5(8) . .
C6* N2 C2* C3* 177.7(14) . 3_666
C7 N2 C2* C3* 38.7(13) . 3_666
C2 N2 C2* C3* -166.6(18) . 3_666
C6 N2 C2* C3* 138.2(14) . 3_666
C7* N2 C2* C3* 58.3(15) . 3_666
Ru1 N2 C2* C3* -64.1(15) . 3_666
C6* N2 C2* C7 138.9(10) . .
C2 N2 C2* C7 154.7(10) . .
C6 N2 C2* C7 99.5(13) . .
C7* N2 C2* C7 19.5(8) . .
Ru1 N2 C2* C7 -102.8(6) . .
C6* N2 C2* C3 173.4(10) . 3_666
C7 N2 C2* C3 34.5(8) . 3_666
C2 N2 C2* C3 -170.9(13) . 3_666
C6 N2 C2* C3 133.9(12) . 3_666
C7* N2 C2* C3 54.0(10) . 3_666
Ru1 N2 C2* C3 -68.3(9) . 3_666
C6* N2 C7 C7* 46.2(18) . .
C2* N2 C7 C7* 149.7(12) . .
C2 N2 C7 C7* 129.4(11) . .
C6 N2 C7 C7* 11.1(13) . .
Ru1 N2 C7 C7* -104.2(10) . .
C6* N2 C7 C3 -151.0(14) . 3_666
C2* N2 C7 C3 -47.5(10) . 3_666
C2 N2 C7 C3 -67.8(11) . 3_666
C6 N2 C7 C3 173.9(10) . 3_666
C7* N2 C7 C3 162.8(16) . 3_666
Ru1 N2 C7 C3 58.7(10) . 3_666
C6* N2 C7 C2* -103.5(15) . .
C2 N2 C7 C2* -20.3(8) . .
C6 N2 C7 C2* -138.7(9) . .
C7* N2 C7 C2* -149.7(12) . .
Ru1 N2 C7 C2* 106.1(6) . .
C6* N2 C7 C3* -132.2(14) . 3_666
C2* N2 C7 C3* -28.6(8) . 3_666
C2 N2 C7 C3* -49.0(10) . 3_666
C6 N2 C7 C3* -167.3(8) . 3_666
C7* N2 C7 C3* -178.4(14) . 3_666
Ru1 N2 C7 C3* 77.5(7) . 3_666
C2 C2* C7 C7* -14(2) . .
N2 C2* C7 C7* -39.5(14) . .
C3* C2* C7 C7* 177.7(17) 3_666 .
C3 C2* C7 C7* -173.0(18) 3_666 .
C2 C2* C7 N2 25.5(10) . .
C3* C2* C7 N2 -142.8(11) 3_666 .
C3 C2* C7 N2 -133.5(10) 3_666 .
C2 C2* C7 C3 158.9(14) . 3_666
N2 C2* C7 C3 133.5(10) . 3_666
C3* C2* C7 C3 -9.3(12) 3_666 3_666
C2 C2* C7 C3* 168.2(16) . 3_666
N2 C2* C7 C3* 142.8(11) . 3_666
C3 C2* C7 C3* 9.3(12) 3_666 3_666
C3 C7 C7* N2 -128(4) 3_666 .
C2* C7 C7* N2 33.0(12) . .
C3* C7 C7* N2 115(46) 3_666 .
N2 C7 C7* C6 -9.1(10) . .
C3 C7 C7* C6 -137(3) 3_666 .
C2* C7 C7* C6 23.9(19) . .
C3* C7 C7* C6 106(45) 3_666 .
C6* N2 C7* C7 -151.8(11) . .
C2* N2 C7* C7 -29.3(12) . .
C2 N2 C7* C7 -75.1(14) . .
C6 N2 C7* C7 -169.2(12) . .
Ru1 N2 C7* C7 91.6(10) . .
C6* N2 C7* C6 17.4(8) . .
C7 N2 C7* C6 169.2(12) . .
C2* N2 C7* C6 139.9(8) . .
C2 N2 C7* C6 94.1(11) . .
Ru1 N2 C7* C6 -99.2(6) . .
C6* C6 C7* C7 -14.4(19) . .
C5 C6 C7* C7 93(2) . .
N2 C6 C7* C7 10.0(11) . .
C6* C6 C7* N2 -24.4(11) . .
C5 C6 C7* N2 83.3(19) . .
